data_2009466
loop_
_publ_author_name
'Matt, D.'
'Guillemin, J.-C.'
'Ziessel, R.'
'Balegroune, F.'
'Grandjean, D.'

_publ_section_title
;
 Hybrid ligands. Structure of a palladium(II) complex containing a
 pyrazolol-derived phosphine ligand,
 [(<i>o</i>-C~6~H~4~CH~2~NMe~2~)Pd(Ph~2~P{r&#x0331;idge{Cb&#x0323;
 C(O)N(Ph)Nb&#x0323; C}{33mm}(Me)})]
;
_journal_issue 2
_journal_name_full 'Acta Crystallographica Section C'
_journal_page_first 193
_journal_page_last 195
_journal_paper_doi 10.1107/S010827019300664X
_journal_volume 50
_journal_year 1994
_chemical_formula_sum 'C34 H33 N3 O P Pd'
_chemical_formula_weight 637.03
_space_group_IT_number 14
_space_group_name_Hall '-P 2yn'
_space_group_name_H-M_alt 'P 1 21/n 1'
_symmetry_cell_setting monoclinic
_symmetry_space_group_name_Hall '-P 2yn'
_symmetry_space_group_name_H-M 'P 1 21/n 1'
_atom_type_scat_source IntTabIV
_cell_angle_alpha 90.0
_cell_angle_beta 112.39(4)
_cell_angle_gamma 90.0
_cell_formula_units_Z 4
_cell_length_a 12.148(12)
_cell_length_b 18.360(7)
_cell_length_c 14.815(4)
_cell_measurement_reflns_used 25
_cell_measurement_temperature 294
_cell_measurement_theta_max 12
_cell_measurement_theta_min 9
_cell_volume 3055(3)
_diffrn_measurement_device 'Enraf-Nonius CAD-4'
_diffrn_measurement_method '\w/2\q (t~max~ = 60 s)'
_diffrn_radiation_type Mo
_diffrn_radiation_wavelength 0.71073
_diffrn_reflns_av_R_equivalents 0.018
_diffrn_reflns_limit_h_max 14
_diffrn_reflns_limit_h_min 0
_diffrn_reflns_limit_k_max 21
_diffrn_reflns_limit_k_min 0
_diffrn_reflns_limit_l_max 17
_diffrn_reflns_limit_l_min -17
_diffrn_reflns_number 5843
_diffrn_reflns_theta_max 25
_diffrn_standards_decay_% 1.4
_diffrn_standards_interval_time 60
_diffrn_standards_number 3
_exptl_absorpt_coefficient_mu 0.679
_exptl_absorpt_correction_type none
_exptl_crystal_colour Yellow
_exptl_crystal_density_diffrn 1.385
_exptl_crystal_description Prism
_exptl_crystal_size_max 0.18
_exptl_crystal_size_mid 0.16
_exptl_crystal_size_min 0.12
_refine_diff_density_max 0.60
_refine_diff_density_min 0.05
_refine_ls_goodness_of_fit_obs 1.16
_refine_ls_hydrogen_treatment noref
_refine_ls_number_parameters 361
_refine_ls_number_reflns 3310
_refine_ls_R_factor_obs 0.033
_refine_ls_shift/esd_max 0.3
_refine_ls_structure_factor_coef F
_refine_ls_weighting_details 'w = [\s^2^(I) + (0.04F^2^)^2^]^-1/2^'
_refine_ls_weighting_scheme calc
_refine_ls_wR_factor_obs 0.053
_reflns_number_observed 3310
_reflns_number_total 3310
_reflns_observed_criterion I>3\s(I)
_cod_data_source_file mu1045.cif
_cod_data_source_block mu1045_atructure_1_of_1
_cod_depositor_comments
;
The following automatic conversions were performed:

'_refine_ls_weighting_scheme' value 'w = [\s^2^(I) +
(0.04F^2^)^2^]^-1/2^' was changed to 'calc'. New tag
'_refine_ls_weighting_details' was created. The value of the new tag
was set to 'w = [\s^2^(I) + (0.04F^2^)^2^]^-1/2^'.

Automatic conversion script
Id: cif_fix_values 3143 2015-03-26 13:38:13Z robertas 
;
_cod_original_cell_volume 3055(2)
_cod_original_sg_symbol_H-M 'P 21/n'
_cod_database_code 2009466

loop_
_space_group_symop_id
_space_group_symop_operation_xyz
1 x,y,z
2 -x+1/2,y+1/2,-z+1/2
3 -x,-y,-z
4 x+1/2,-y+1/2,z+1/2

loop_
_atom_site_label
_atom_site_fract_x
_atom_site_fract_y
_atom_site_fract_z
Pd .85960(3) .11360(2) .39395(2)
P .72000(10) .08044(7) .24905(8)
O .9331(3) .1806(2) .3127(2)
N1 .9957(4) .1461(2) .5287(3)
N2 .8118(4) .1936(2) .0559(3)
N3 .8968(3) .2100(2) .1486(3)
C1 .7668(4) .1351(2) .1726(3)
C2 .7362(4) .1491(3) .0718(3)
C3 .6336(6) .1181(3) -.0115(4)
C4 .8701(4) .1747(2) .2203(3)
C5 .9952(4) .2552(3) .1577(4)
C6 1.0908(5) .2640(4) .2462(4)
C7 1.1827(5) .3105(4) .2513(5)
C8 1.1839(6) .3458(4) .1697(5)
C9 1.0900(6) .3349(4) .0829(5)
C10 .9967(6) .2908(4) .0752(5)
C11 .8088(4) .0521(3) .4816(3)
C12 .7001(5) .0170(3) .4645(3)
C13 .6830(5) -.0263(3) .5348(4)
C14 .7765(6) -.0363(3) .6243(4)
C15 .8829(5) -.0015(3) .6437(4)
C16 .8991(4) .0428(3) .5739(3)
C17 1.0153(5) .0807(3) .5924(3)
C18 .9466(6) .2068(3) .5697(4)
C19 1.1066(5) .1686(4) .5209(4)
C20 .5659(4) .1032(3) .2277(3)
C21 .5446(5) .1545(3) .2884(4)
C22 .4316(6) .1786(4) .2704(4)
C23 .3348(6) .1498(4) .1932(4)
C24 .3554(6) .0993(4) .1344(5)
C25 .4697(5) .0746(4) .1510(4)
C26 .7167(4) -.0139(3) .2075(3)
C27 .6550(5) -.0676(3) .2329(4)
C28 .6634(6) -.1389(3) .2078(4)
C29 .7341(6) -.1580(3) .1591(4)
C30 .7991(6) -.1055(3) .1344(4)
C31 .7903(5) -.0329(3) .1585(3)
C1S .4216(7) .4855(5) .4080(5)
C2S .4514(6) .4330(4) .4799(5)
C3S .4741(7) .5512(4) .4300(5)
H3A .589 .087 .013
H3B .585 .157 -.048
H3C .663 .091 -.052
H6 1.090 .239 .301
H7 1.247 .317 .313
H8 1.247 .378 .175
H9 1.093 .358 .027
H10 .934 .285 .014
H12 .637 .023 .403
H13 .608 -.049 .521
H14 .765 -.067 .672
H15 .946 -.008 .705
H17A 1.049 .095 .659
H17B 1.067 .048 .579
H18A .875 .192 .575
H18B 1.004 .219 .633
H18C .934 .248 .529
H19A 1.136 .130 .494
H19B 1.091 .210 .479
H19C 1.162 .181 .584
H21 .609 .173 .343
H22 .417 .215 .310
H23 .256 .165 .182
H24 .291 .080 .081
H25 .482 .039 .110
H27 .602 -.055 .265
H28 .619 -.175 .225
H29 .735 -.207 .141
H30 .853 -.119 .104
H31 .834 .004 .141
H1S .366 .475 .344
H2S .414 .386 .465
H3S .456 .588 .382

loop_
_geom_angle_atom_site_label_1
_geom_angle_atom_site_label_2
_geom_angle_atom_site_label_3
_geom_angle
_geom_angle_publ_flag
P Pd C11 99.2(2) yes
O Pd N1 91.40(10) yes
C11 Pd N1 82.6(2) yes
P Pd O 86.76(9) yes
Pd C11 C16 112.6(4) yes
C11 C16 C17 117.0(4) yes
C16 C17 N1 110.3(4) yes
C17 N1 Pd 104.2(3) yes
Pd P C1 98.5(2) yes
C26 P C20 105.6(2) yes
P C1 C4 115.0(3) yes
C1 C4 O 129.6(4) yes
C4 O Pd 110.0(3) yes
O C4 N3 123.7(4) yes
C4 N3 N2 110.5(4) yes
C1 C2 C3 127.1(4) yes

loop_
_geom_bond_atom_site_label_1
_geom_bond_atom_site_label_2
_geom_bond_distance
_geom_bond_publ_flag
Pd P 2.2540(10) yes
Pd O 2.140(3) yes
Pd N1 2.136(4) yes
Pd C11 1.988(4) yes
P C1 1.762(5) yes
P C20 1.823(5) yes
P C26 1.833(5) yes
O C4 1.294(5) yes
N1 C17 1.489(6) yes
N1 C18 1.498(7) no
N1 C19 1.455(7) no
N2 N3 1.401(6) yes
N2 C2 1.315(6) yes
N3 C4 1.384(6) no
N3 C5 1.418(6) no
C1 C2 1.419(6) yes
C1 C4 1.388(6) yes
C2 C3 1.493(7) no
C5 C6 1.391(8) no
C5 C10 1.392(8) no
C6 C7 1.386(8) no
C7 C8 1.380(10) no
C8 C9 1.370(10) no
C9 C10 1.360(10) no
C11 C12 1.403(7) no
C11 C16 1.400(7) yes
C12 C13 1.387(7) no
C13 C14 1.391(9) no
C14 C15 1.370(8) no
C15 C16 1.387(7) no
C1 C2 1.419(6) no
C1 C4 1.388(6) no
C2 C3 1.493(7) no
C5 C6 1.391(8) no
C5 C10 1.392(8) no
C6 C7 1.386(8) no
C7 C8 1.380(10) no
C8 C9 1.370(10) no
C9 C10 1.360(10) no
C11 C12 1.403(7) no
C11 C16 1.400(7) no
C12 C13 1.387(7) no
C13 C14 1.391(9) no
C14 C15 1.370(8) no
C15 C16 1.387(7) no
C16 C17 1.502(7) yes
C20 C21 1.394(7) no
C20 C25 1.385(7) no
C21 C22 1.368(9) no
C22 C23 1.390(10) no
C23 C24 1.360(10) no
C24 C25 1.390(9) no
C26 C27 1.375(7) no
C26 C31 1.395(7) no
C27 C28 1.376(8) no
C28 C29 1.360(9) no
C29 C30 1.381(9) no
C30 C31 1.393(7) no
C1S C2S 1.380(10) no
C1S C3S 1.350(10) no
